data_4312724
loop_
_publ_author_name
'Patrice M. T. Piggot'
'Lincoln A. Hall'
'Andrew J. P. White'
'David J. Williams'

_publ_section_title
;
 Attempted Syntheses of Lanthanide(III) Complexes of the Anisole- and
 Anilinosquarate Ligands
;
_journal_name_full 'Inorganic Chemistry'
_journal_page_first 8344
_journal_page_last 8352
_journal_paper_doi 10.1021/ic034922p
_journal_volume 42
_journal_year 2003
_chemical_formula_sum 'C14 H26 N O17 Tb'
_chemical_formula_weight 639.28
_chemical_name_systematic
; 
 ? 
;
_space_group_IT_number 15
_symmetry_cell_setting monoclinic
_symmetry_space_group_name_Hall '-I 2ya'
_symmetry_space_group_name_H-M 'I 1 2/a 1'
_atom_sites_solution_hydrogens geom
_atom_sites_solution_primary direct
_atom_sites_solution_secondary difmap
_audit_creation_method SHELXL
_cell_angle_alpha 90.00
_cell_angle_beta 96.457(2)
_cell_angle_gamma 90.00
_cell_formula_units_Z 8
_cell_length_a 16.5424(6)
_cell_length_b 7.5852(3)
_cell_length_c 35.4632(14)
_cell_measurement_temperature 150(2)
_cell_volume 4421.6(3)
_computing_structure_refinement 'SHELXL-93 (Sheldrick, 1993)'
_computing_structure_solution 'SHELXS-86 (Sheldrick, 1990)'
_diffrn_ambient_temperature 150(2)
_diffrn_radiation_monochromator graphite
_diffrn_radiation_source 'fine-focus sealed tube'
_diffrn_radiation_type MoK\a
_diffrn_radiation_wavelength 0.71073
_diffrn_reflns_av_R_equivalents 0.0536
_diffrn_reflns_av_sigmaI/netI 0.0744
_diffrn_reflns_limit_h_max 21
_diffrn_reflns_limit_h_min -21
_diffrn_reflns_limit_k_max 9
_diffrn_reflns_limit_k_min -9
_diffrn_reflns_limit_l_max 46
_diffrn_reflns_limit_l_min -45
_diffrn_reflns_number 14048
_diffrn_reflns_theta_max 27.56
_diffrn_reflns_theta_min 2.61
_exptl_absorpt_coefficient_mu 3.284
_exptl_crystal_density_diffrn 1.921
_exptl_crystal_F_000 2544
_refine_diff_density_max 1.953
_refine_diff_density_min -1.501
_refine_diff_density_rms 0.166
_refine_ls_extinction_coef 0.00050(8)
_refine_ls_extinction_expression Fc^*^=kFc[1+0.001xFc^2^\l^3^/sin(2\q)]^-1/4^
_refine_ls_extinction_method SHELXL
_refine_ls_goodness_of_fit_all 1.068
_refine_ls_goodness_of_fit_obs 1.116
_refine_ls_matrix_type full
_refine_ls_number_parameters 287
_refine_ls_number_reflns 4760
_refine_ls_number_restraints 0
_refine_ls_restrained_S_all 1.097
_refine_ls_restrained_S_obs 1.116
_refine_ls_R_factor_all 0.0550
_refine_ls_R_factor_obs 0.0393
_refine_ls_shift/esd_max 0.002
_refine_ls_shift/esd_mean 0.000
_refine_ls_structure_factor_coef Fsqd
_refine_ls_weighting_details 'w=1/[\s^2^(Fo^2^)+(0.0346P)^2^+4.3406P] where P=(Fo^2^+2Fc^2^)/3'
_refine_ls_weighting_scheme calc
_refine_ls_wR_factor_all 0.1027
_refine_ls_wR_factor_obs 0.0929
_reflns_number_observed 4038
_reflns_number_total 5045
_reflns_observed_criterion >2sigma(I)
_cod_data_source_file ic034922psi20030801_060640_7.cif
_cod_data_source_block Compound7
_cod_depositor_comments
;
The following automatic conversions were performed:

'_refine_ls_weighting_scheme' value 'calc
w=1/[\s^2^(Fo^2^)+(0.0346P)^2^+4.3406P] where P=(Fo^2^+2Fc^2^)/3' was
changed to 'calc'. New tag '_refine_ls_weighting_details' was
created. The value of the new tag was set to
'w=1/[\s^2^(Fo^2^)+(0.0346P)^2^+4.3406P] where P=(Fo^2^+2Fc^2^)/3'.

Automatic conversion script
Id: cif_fix_values 3143 2015-03-26 13:38:13Z robertas 
;
_cod_database_code 4312724

loop_
_symmetry_equiv_pos_as_xyz
'x, y, z'
'-x+1/2, y, -z'
'x+1/2, y+1/2, z+1/2'
'-x+1, y+1/2, -z+1/2'
'-x, -y, -z'
'x-1/2, -y, z'
'-x+1/2, -y+1/2, -z+1/2'
'x, -y+1/2, z+1/2'

loop_
_atom_site_aniso_label
_atom_site_aniso_U_11
_atom_site_aniso_U_22
_atom_site_aniso_U_33
_atom_site_aniso_U_23
_atom_site_aniso_U_13
_atom_site_aniso_U_12
Tb 0.01488(14) 0.01067(15) 0.01930(15) 0.00043(9) 0.00069(9) -0.00019(9)
O1 0.020(2) 0.009(2) 0.035(2) 0.0005(14) -0.0009(15) -0.0032(13)
C1 0.016(2) 0.015(3) 0.017(2) -0.002(2) 0.002(2) 0.001(2)
O2 0.020(2) 0.008(2) 0.026(2) 0.0027(14) 0.0042(13) 0.0031(13)
C2 0.019(2) 0.017(3) 0.013(2) 0.001(2) 0.001(2) 0.000(2)
O3 0.016(2) 0.015(2) 0.031(2) -0.0006(15) 0.0018(14) -0.0038(13)
C3 0.016(2) 0.016(3) 0.014(2) -0.003(2) 0.002(2) -0.003(2)
O4 0.019(2) 0.016(2) 0.025(2) 0.0020(14) 0.0007(14) 0.0034(13)
C4 0.016(2) 0.018(3) 0.018(2) 0.000(2) 0.005(2) 0.001(2)
O5 0.020(2) 0.019(2) 0.030(2) 0.001(2) -0.0013(14) 0.0042(14)
O6 0.018(2) 0.029(2) 0.027(2) 0.006(2) 0.0060(14) 0.0036(15)
O7 0.021(2) 0.018(2) 0.024(2) -0.0012(14) -0.0011(14) -0.0013(13)
O8 0.021(2) 0.020(2) 0.026(2) 0.0028(14) 0.0062(14) 0.0000(14)
O9 0.028(2) 0.036(2) 0.023(2) 0.005(2) 0.0019(14) 0.002(2)
O10 0.034(2) 0.017(2) 0.029(2) -0.0016(15) -0.009(2) -0.0051(15)
O11 0.023(2) 0.040(3) 0.026(2) 0.004(2) 0.0001(15) -0.005(2)
C11 0.024(3) 0.024(3) 0.024(2) 0.000(2) 0.004(2) -0.002(2)
O12 0.025(2) 0.031(2) 0.022(2) 0.002(2) 0.0011(14) -0.005(2)
C12 0.025(2) 0.022(3) 0.026(3) 0.002(2) -0.001(2) 0.002(2)
O13 0.021(2) 0.042(3) 0.029(2) -0.002(2) 0.0014(15) -0.007(2)
C13 0.026(2) 0.023(3) 0.026(2) -0.003(2) 0.001(2) -0.001(2)
C14 0.027(2) 0.026(3) 0.023(2) 0.000(2) 0.001(2) -0.002(2)
N15 0.033(2) 0.034(3) 0.024(2) 0.000(2) 0.000(2) 0.000(2)
C16 0.057(4) 0.052(4) 0.025(3) -0.006(3) 0.008(3) -0.004(3)
C17 0.065(4) 0.046(4) 0.026(3) -0.002(3) 0.002(3) 0.001(4)
C18 0.049(4) 0.046(4) 0.030(3) -0.004(3) -0.012(3) 0.016(3)
C19 0.039(4) 0.084(6) 0.036(3) -0.012(4) -0.010(3) -0.002(4)
C20 0.037(3) 0.064(5) 0.031(3) -0.005(3) -0.005(3) -0.008(3)
C21 0.038(3) 0.028(3) 0.023(2) -0.005(2) -0.005(2) 0.007(2)
O30 0.023(2) 0.017(2) 0.027(2) -0.0007(14) 0.0013(14) -0.0009(13)
O40 0.056(3) 0.027(2) 0.036(2) 0.002(2) 0.003(2) -0.007(2)
O50 0.045(3) 0.060(3) 0.048(3) -0.011(2) 0.006(2) 0.007(2)
O60 0.051(3) 0.055(3) 0.056(3) -0.002(3) 0.005(2) 0.002(2)

loop_
_atom_site_label
_atom_site_type_symbol
_atom_site_fract_x
_atom_site_fract_y
_atom_site_fract_z
_atom_site_U_iso_or_equiv
_atom_site_thermal_displace_type
_atom_site_occupancy
_atom_site_calc_flag
_atom_site_refinement_flags
_atom_site_disorder_group
Tb Tb 0.079316(12) 0.34141(3) 0.931699(6) 0.01505(11) Uani 1 d . .
O1 O 0.1198(2) 0.6274(4) 0.94412(10) 0.0215(7) Uani 1 d . .
C1 C 0.1737(3) 0.7439(6) 0.94850(13) 0.0163(9) Uani 1 d . .
O2 O 0.1106(2) 1.0437(4) 0.94338(9) 0.0179(7) Uani 1 d . .
C2 C 0.1703(3) 0.9347(6) 0.94757(12) 0.0168(10) Uani 1 d . .
O3 O 0.3089(2) 1.0700(4) 0.95565(9) 0.0209(7) Uani 1 d . .
C3 C 0.2581(3) 0.9449(6) 0.95379(12) 0.0151(9) Uani 1 d . .
O4 O 0.3202(2) 0.6463(4) 0.96502(9) 0.0201(7) Uani 1 d . .
C4 C 0.2632(3) 0.7525(7) 0.95690(13) 0.0171(10) Uani 1 d . .
O5 O -0.0384(2) 0.5228(5) 0.91593(9) 0.0233(7) Uani 1 d . .
O6 O -0.0167(2) 0.2634(5) 0.97425(9) 0.0242(8) Uani 1 d . .
O7 O 0.1543(2) 0.3426(4) 0.99345(9) 0.0212(7) Uani 1 d . .
O8 O 0.2135(2) 0.3170(5) 0.91540(9) 0.0225(8) Uani 1 d . .
O9 O 0.0830(2) 0.4622(5) 0.86778(9) 0.0292(8) Uani 1 d . .
O10 O -0.0065(2) 0.1604(5) 0.88887(10) 0.0275(8) Uani 1 d . .
O11 O 0.0619(2) -0.1489(5) 0.67707(10) 0.0297(9) Uani 1 d . .
C11 C 0.1337(3) -0.0946(7) 0.68123(14) 0.0240(11) Uani 1 d . .
O12 O 0.1924(2) -0.0399(5) 0.61972(9) 0.0259(8) Uani 1 d . .
C12 C 0.1930(3) -0.0455(7) 0.65499(14) 0.0247(11) Uani 1 d . .
O13 O 0.3244(2) 0.0468(6) 0.69068(10) 0.0310(9) Uani 1 d . .
C13 C 0.2515(3) -0.0051(7) 0.68794(14) 0.0248(11) Uani 1 d . .
C14 C 0.1921(3) -0.0514(7) 0.71272(14) 0.0255(11) Uani 1 d . .
N15 N 0.1827(3) -0.0594(7) 0.74982(12) 0.0305(11) Uani 1 d . .
C16 C 0.2135(2) -0.0330(6) 0.81724(9) 0.044(2) Uani 1 d G .
H16A H 0.1616(2) -0.0827(6) 0.81969(9) 0.053 Uiso 1 calc R .
C17 C 0.2644(2) 0.0155(6) 0.84944(7) 0.046(2) Uani 1 d G .
H17A H 0.2473(3) -0.0010(9) 0.87389(8) 0.055 Uiso 1 calc R .
C18 C 0.3403(2) 0.0882(6) 0.84586(8) 0.043(2) Uani 1 d G .
H18A H 0.3750(3) 0.1214(9) 0.86786(10) 0.051 Uiso 1 calc R .
C19 C 0.3652(2) 0.1125(7) 0.81008(10) 0.054(2) Uani 1 d G .
H19A H 0.4171(2) 0.1621(10) 0.80764(15) 0.065 Uiso 1 calc R .
C20 C 0.3143(2) 0.0639(6) 0.77789(8) 0.045(2) Uani 1 d G .
H20A H 0.3314(3) 0.0805(9) 0.75343(9) 0.054 Uiso 1 calc R .
C21 C 0.2384(2) -0.0088(6) 0.78146(8) 0.0304(12) Uani 1 d G .
O30 O 0.4685(2) 0.1550(4) 0.95230(10) 0.0223(7) Uani 1 d . .
O40 O 0.5496(3) 0.1525(5) 0.86494(12) 0.0401(10) Uani 1 d . .
O50 O 0.4524(3) 0.3059(7) 0.72142(13) 0.0511(12) Uani 1 d . .
O60 O 0.4445(3) 0.7767(7) 0.71322(14) 0.0538(12) Uani 1 d . .

loop_
_atom_type_symbol
_atom_type_description
_atom_type_scat_dispersion_real
_atom_type_scat_dispersion_imag
_atom_type_scat_source
C C 0.0033 0.0016 'International Tables Vol C Tables 4.2.6.8 and 6.1.1.4'
H H 0.0000 0.0000 'International Tables Vol C Tables 4.2.6.8 and 6.1.1.4'
N N 0.0061 0.0033 'International Tables Vol C Tables 4.2.6.8 and 6.1.1.4'
O O 0.0106 0.0060 'International Tables Vol C Tables 4.2.6.8 and 6.1.1.4'
Tb Tb -0.1723 4.1537 'International Tables Vol C Tables 4.2.6.8 and 6.1.1.4'

loop_
_geom_angle_atom_site_label_1
_geom_angle_atom_site_label_2
_geom_angle_atom_site_label_3
_geom_angle
_geom_angle_site_symmetry_1
_geom_angle_site_symmetry_3
_geom_angle_publ_flag
O1 Tb O2 145.27(12) . 1_545 ?
O1 Tb O8 81.91(12) . . ?
O2 Tb O8 76.87(11) 1_545 . ?
O1 Tb O6 108.26(12) . . ?
O2 Tb O6 78.39(11) 1_545 . ?
O8 Tb O6 147.79(12) . . ?
O1 Tb O7 73.19(12) . . ?
O2 Tb O7 76.14(11) 1_545 . ?
O8 Tb O7 79.60(11) . . ?
O6 Tb O7 74.67(11) . . ?
O1 Tb O10 143.41(12) . . ?
O2 Tb O10 70.28(12) 1_545 . ?
O8 Tb O10 107.84(12) . . ?
O6 Tb O10 82.49(12) . . ?
O7 Tb O10 142.46(12) . . ?
O1 Tb O5 73.44(12) . . ?
O2 Tb O5 138.71(12) 1_545 . ?
O8 Tb O5 138.45(12) . . ?
O6 Tb O5 73.06(11) . . ?
O7 Tb O5 122.35(11) . . ?
O10 Tb O5 76.87(12) . . ?
O1 Tb O9 77.74(13) . . ?
O2 Tb O9 119.70(12) 1_545 . ?
O8 Tb O9 71.42(11) . . ?
O6 Tb O9 139.91(11) . . ?
O7 Tb O9 141.31(12) . . ?
O10 Tb O9 72.68(13) . . ?
O5 Tb O9 70.98(11) . . ?
C1 O1 Tb 151.4(3) . . ?
O1 C1 C2 132.6(4) . . ?
O1 C1 C4 137.6(5) . . ?
C2 C1 C4 89.8(4) . . ?
C2 O2 Tb 142.5(3) . 1_565 ?
O2 C2 C3 136.8(5) . . ?
O2 C2 C1 132.4(4) . . ?
C3 C2 C1 90.8(4) . . ?
O3 C3 C2 134.4(4) . . ?
O3 C3 C4 135.2(4) . . ?
C2 C3 C4 90.4(4) . . ?
O4 C4 C3 134.1(4) . . ?
O4 C4 C1 137.0(5) . . ?
C3 C4 C1 88.8(4) . . ?
O11 C11 C14 135.9(4) . . ?
O11 C11 C12 134.4(5) . . ?
C14 C11 C12 89.7(4) . . ?
O12 C12 C13 136.3(4) . . ?
O12 C12 C11 135.1(5) . . ?
C13 C12 C11 88.6(4) . . ?
O13 C13 C14 138.1(5) . . ?
O13 C13 C12 131.8(4) . . ?
C14 C13 C12 90.1(4) . . ?
N15 C14 C11 127.7(5) . . ?
N15 C14 C13 140.7(5) . . ?
C11 C14 C13 91.6(4) . . ?
C14 N15 C21 128.6(4) . . ?
C17 C16 C21 120.0 . . ?
C16 C17 C18 120.0 . . ?
C17 C18 C19 120.0 . . ?
C20 C19 C18 120.0 . . ?
C19 C20 C21 120.0 . . ?
C20 C21 C16 120.0 . . ?
C20 C21 N15 123.1(3) . . ?
C16 C21 N15 116.9(3) . . ?

loop_
_geom_bond_atom_site_label_1
_geom_bond_atom_site_label_2
_geom_bond_distance
_geom_bond_site_symmetry_2
_geom_bond_publ_flag
Tb O1 2.298(3) . ?
Tb O2 2.343(3) 1_545 ?
Tb O8 2.363(3) . ?
Tb O6 2.385(3) . ?
Tb O7 2.392(3) . ?
Tb O10 2.392(4) . ?
Tb O5 2.399(3) . ?
Tb O9 2.452(3) . ?
O1 C1 1.252(6) . ?
C1 C2 1.448(7) . ?
C1 C4 1.480(6) . ?
O2 C2 1.283(5) . ?
O2 Tb 2.343(3) 1_565 ?
C2 C3 1.446(6) . ?
O3 C3 1.265(5) . ?
C3 C4 1.466(7) . ?
O4 C4 1.249(6) . ?
O11 C11 1.250(6) . ?
C11 C14 1.431(7) . ?
C11 C12 1.475(7) . ?
O12 C12 1.250(6) . ?
C12 C13 1.463(7) . ?
O13 C13 1.261(6) . ?
C13 C14 1.434(7) . ?
C14 N15 1.343(6) . ?
N15 C21 1.422(5) . ?
C16 C17 1.39 . ?
C16 C21 1.39 . ?
C17 C18 1.39 . ?
C18 C19 1.39 . ?
C19 C20 1.39 . ?
C20 C21 1.39 . ?
